data_2018207
loop_
_publ_author_name
'Boer\'e, Ren\'e T.'
'Roemmele, Tracey L.'
'Suduweli Kondage, Savini'
'Zhou, Jiamin'
'Parvez, Masood'

_publ_section_title
;
 Five related
 <i>N</i>'-(2,2,2-trichloroethanimidoyl)benzene-1-carboximidamides
;
_journal_coeditor_code YP3005
_journal_issue 8
_journal_name_full 'Acta Crystallographica Section C'
_journal_page_first o273
_journal_page_last o277
_journal_paper_doi 10.1107/S0108270111023985
_journal_volume 67
_journal_year 2011
_chemical_formula_iupac 'C9 H8 Cl3 N3'
_chemical_formula_moiety 'C9 H8 Cl3 N3'
_chemical_formula_sum 'C9 H8 Cl3 N3'
_chemical_formula_weight 264.53
_chemical_melting_point 342
_chemical_name_common
;
 trichloromethylimidoylbenzamidine
;
_chemical_name_systematic
;
<i>N</i>'-(2,2,2-trichloroethanimidoyl)benzene-1-carboximidamide
;
_space_group_IT_number 2
_symmetry_cell_setting triclinic
_symmetry_space_group_name_Hall '-P 1'
_symmetry_space_group_name_H-M 'P -1'
_atom_sites_solution_hydrogens geom
_atom_sites_solution_primary direct
_atom_sites_solution_secondary difmap
_audit_creation_method SHELXL97
_cell_angle_alpha 85.5518(12)
_cell_angle_beta 86.5092(12)
_cell_angle_gamma 81.5436(11)
_cell_formula_units_Z 6
_cell_length_a 10.2999(3)
_cell_length_b 10.9423(3)
_cell_length_c 15.6902(4)
_cell_measurement_reflns_used 14588
_cell_measurement_temperature 173(2)
_cell_measurement_theta_max 27.71
_cell_measurement_theta_min 1.30
_cell_volume 1741.67(8)
_computing_cell_refinement 'SAINT-Plus (Bruker, 2006)'
_computing_data_collection 'APEX2 (Bruker, 2006)'
_computing_data_reduction 'SAINT-Plus (Bruker, 2006)'
_computing_molecular_graphics 'Mercury (Macrae <i>et al.</i>, 2008)'
_computing_publication_material 'publCIF (Westrip, 2010)'
_computing_structure_refinement 'SHELXTL (Sheldrick, 2008)'
_computing_structure_solution 'SHELXS97 (Sheldrick, 2008)'
_diffrn_ambient_temperature 173(2)
_diffrn_measured_fraction_theta_full 0.996
_diffrn_measured_fraction_theta_max 0.968
_diffrn_measurement_device_type 'Nonius KappaCCD area-detector'
_diffrn_measurement_method '\f and \w'
_diffrn_radiation_monochromator graphite
_diffrn_radiation_type MoK\a
_diffrn_radiation_wavelength 0.71073
_diffrn_reflns_av_R_equivalents 0.0763
_diffrn_reflns_av_sigmaI/netI 0.1066
_diffrn_reflns_limit_h_max 13
_diffrn_reflns_limit_h_min -13
_diffrn_reflns_limit_k_max 14
_diffrn_reflns_limit_k_min -14
_diffrn_reflns_limit_l_max 20
_diffrn_reflns_limit_l_min -20
_diffrn_reflns_number 14588
_diffrn_reflns_theta_full 25.25
_diffrn_reflns_theta_max 27.71
_diffrn_reflns_theta_min 1.30
_exptl_absorpt_coefficient_mu 0.758
_exptl_absorpt_correction_T_max 0.9280
_exptl_absorpt_correction_T_min 0.8756
_exptl_absorpt_correction_type multi-scan
_exptl_absorpt_process_details '(SADABS; Bruker, 2006)'
_exptl_crystal_colour colourless
_exptl_crystal_density_diffrn 1.513
_exptl_crystal_description prism
_exptl_crystal_F_000 804
_exptl_crystal_size_max 0.18
_exptl_crystal_size_mid 0.15
_exptl_crystal_size_min 0.10
_refine_diff_density_max 0.467
_refine_diff_density_min -0.492
_refine_ls_extinction_coef 0.0229(19)
_refine_ls_extinction_expression Fc^*^=kFc[1+0.001xFc^2^\l^3^/sin(2\q)]^-1/4^
_refine_ls_extinction_method 'SHELXTL (Sheldrick, 2008)'
_refine_ls_goodness_of_fit_ref 0.968
_refine_ls_hydrogen_treatment mixed
_refine_ls_matrix_type full
_refine_ls_number_parameters 434
_refine_ls_number_reflns 7908
_refine_ls_number_restraints 9
_refine_ls_restrained_S_all 0.968
_refine_ls_R_factor_all 0.1068
_refine_ls_R_factor_gt 0.0554
_refine_ls_shift/su_max 0.000
_refine_ls_shift/su_mean 0.000
_refine_ls_structure_factor_coef Fsqd
_refine_ls_weighting_details 'calc w = 1/[\s^2^(Fo^2^)+(0.0773P)^2^+0.0000P] where P=(Fo^2^+2Fc^2^)/3'
_refine_ls_weighting_scheme calc
_refine_ls_wR_factor_gt 0.1265
_refine_ls_wR_factor_ref 0.1505
_reflns_number_gt 4900
_reflns_number_total 7908
_reflns_threshold_expression I>2\s(I)
_cod_data_source_file yp3005.cif
_cod_data_source_block II
_cod_database_code 2018207
_cod_database_fobs_code 2018207

loop_
_symmetry_equiv_pos_as_xyz
'x, y, z'
'-x, -y, -z'

loop_
_atom_site_type_symbol
_atom_site_label
_atom_site_fract_x
_atom_site_fract_y
_atom_site_fract_z
_atom_site_U_iso_or_equiv
_atom_site_adp_type
_atom_site_calc_flag
_atom_site_refinement_flags
_atom_site_occupancy
_atom_site_symmetry_multiplicity
Cl Cl1A 0.60376(8) 0.68696(8) 0.05980(5) 0.0382(2) Uani d . 1 1
Cl Cl3A 0.85852(10) 0.64967(10) -0.02951(6) 0.0512(3) Uani d . 1 1
Cl Cl2A 0.74929(10) 0.44303(8) 0.05492(6) 0.0475(3) Uani d . 1 1
N N1A 0.9712(3) 0.7141(3) 0.26620(17) 0.0335(6) Uani d D 1 1
H H1A 1.023(3) 0.746(3) 0.2982(19) 0.040 Uiso d D 1 1
H H2A 0.962(3) 0.6344(19) 0.271(2) 0.040 Uiso d D 1 1
N N2A 0.8396(2) 0.7473(2) 0.14600(16) 0.0270(6) Uani d . 1 1
N N3A 0.8634(3) 0.5374(3) 0.2018(2) 0.0457(8) Uani d D 1 1
H H3A 0.844(4) 0.467(2) 0.186(2) 0.055 Uiso d D 1 1
C C1A 0.9100(3) 0.7853(3) 0.20468(18) 0.0258(7) Uani d . 1 1
C C2A 0.8291(3) 0.6245(3) 0.1447(2) 0.0305(7) Uani d . 1 1
C C3A 0.7639(3) 0.6011(3) 0.06152(19) 0.0304(7) Uani d . 1 1
C C4A 0.9202(3) 0.9191(3) 0.20026(19) 0.0263(7) Uani d . 1 1
C C5A 0.9272(3) 0.9789(3) 0.2751(2) 0.0314(7) Uani d . 1 1
H H5A 0.9248 0.9323 0.3295 0.038 Uiso d R 1 1
C C6A 0.9389(3) 1.1043(3) 0.2696(2) 0.0402(9) Uani d . 1 1
H H6A 0.9431 1.1452 0.3211 0.048 Uiso d R 1 1
C C7A 0.9429(3) 1.1703(3) 0.1912(2) 0.0411(9) Uani d . 1 1
H H7A 0.9519 1.2567 0.1881 0.049 Uiso d R 1 1
C C8A 0.9352(3) 1.1110(3) 0.1164(2) 0.0400(8) Uani d . 1 1
H H8A 0.9383 1.1560 0.0615 0.048 Uiso d R 1 1
C C9A 0.9233(3) 0.9864(3) 0.1210(2) 0.0298(7) Uani d . 1 1
H H9A 0.9168 0.9464 0.0694 0.036 Uiso d R 1 1
Cl Cl2B 0.42045(11) 1.45466(8) 0.18858(6) 0.0554(3) Uani d . 1 1
Cl Cl3B 0.54312(11) 1.33750(8) 0.33855(6) 0.0543(3) Uani d . 1 1
Cl Cl1B 0.27927(9) 1.30194(8) 0.30614(6) 0.0453(3) Uani d . 1 1
N N1B 0.6096(3) 0.9670(3) 0.16516(16) 0.0273(6) Uani d D 1 1
H H1B 0.666(3) 0.901(2) 0.158(2) 0.033 Uiso d D 1 1
H H2B 0.596(3) 1.032(2) 0.1268(17) 0.033 Uiso d D 1 1
N N2B 0.5067(2) 1.1002(2) 0.26857(15) 0.0233(5) Uani d . 1 1
N N3B 0.5213(3) 1.2041(3) 0.13037(17) 0.0379(7) Uani d D 1 1
H H3B 0.510(4) 1.281(2) 0.107(2) 0.045 Uiso d D 1 1
C C1B 0.5677(3) 0.9918(3) 0.24448(18) 0.0228(6) Uani d . 1 1
C C2B 0.4927(3) 1.2012(3) 0.21114(18) 0.0251(6) Uani d . 1 1
C C3B 0.4360(3) 1.3185(3) 0.25786(19) 0.0306(7) Uani d . 1 1
C C4B 0.5870(3) 0.8898(3) 0.31318(19) 0.0242(6) Uani d . 1 1
C C5B 0.5848(3) 0.7677(3) 0.2950(2) 0.0294(7) Uani d . 1 1
H H5B 0.5730 0.7490 0.2374 0.035 Uiso d R 1 1
C C6B 0.5980(4) 0.6743(3) 0.3600(2) 0.0388(8) Uani d . 1 1
H H6B 0.5985 0.5898 0.3475 0.047 Uiso d R 1 1
C C7B 0.6124(4) 0.7022(3) 0.4429(2) 0.0388(8) Uani d . 1 1
H H7B 0.6198 0.6374 0.4880 0.047 Uiso d R 1 1
C C8B 0.6152(3) 0.8226(3) 0.4614(2) 0.0353(8) Uani d . 1 1
H H8B 0.6271 0.8412 0.5190 0.042 Uiso d R 1 1
C C9B 0.6019(3) 0.9176(3) 0.39690(19) 0.0291(7) Uani d . 1 1
H H9B 0.6024 1.0019 0.4096 0.035 Uiso d R 1 1
Cl Cl2C 0.14101(9) 0.62248(8) 0.59828(5) 0.0385(2) Uani d . 1 1
Cl Cl3C 0.15617(9) 0.55349(7) 0.42581(5) 0.0407(2) Uani d . 1 1
Cl Cl1C -0.06225(8) 0.73018(9) 0.48515(6) 0.0427(2) Uani d . 1 1
N N1C 0.2826(3) 0.9864(2) 0.36848(17) 0.0291(6) Uani d D 1 1
H H1C 0.331(3) 1.035(3) 0.3381(18) 0.035 Uiso d D 1 1
H H2C 0.281(3) 0.974(3) 0.4253(12) 0.035 Uiso d D 1 1
N N2C 0.1782(2) 0.8084(2) 0.37308(15) 0.0248(6) Uani d . 1 1
N N3C 0.2278(3) 0.8556(3) 0.51154(17) 0.0384(7) Uani d D 1 1
H H3C 0.221(4) 0.823(3) 0.5640(14) 0.046 Uiso d D 1 1
C C1C 0.2373(3) 0.8974(3) 0.33215(18) 0.0230(6) Uani d . 1 1
C C2C 0.1797(3) 0.7900(3) 0.46059(18) 0.0254(7) Uani d . 1 1
C C3C 0.1096(3) 0.6786(3) 0.49120(19) 0.0282(7) Uani d . 1 1
C C4C 0.2535(3) 0.8944(3) 0.23692(18) 0.0237(6) Uani d . 1 1
C C5C 0.2589(3) 1.0003(3) 0.18363(19) 0.0275(7) Uani d . 1 1
H H5C 0.2509 1.0791 0.2080 0.033 Uiso d R 1 1
C C6C 0.2776(3) 0.9933(3) 0.0957(2) 0.0346(8) Uani d . 1 1
H H6C 0.2818 1.0667 0.0586 0.042 Uiso d R 1 1
C C7C 0.2902(3) 0.8789(3) 0.0612(2) 0.0371(8) Uani d . 1 1
H H7C 0.3025 0.8738 0.0003 0.045 Uiso d R 1 1
C C8C 0.2842(3) 0.7729(3) 0.1142(2) 0.0347(8) Uani d . 1 1
H H8C 0.2919 0.6939 0.0902 0.042 Uiso d R 1 1
C C9C 0.2669(3) 0.7795(3) 0.20168(19) 0.0293(7) Uani d . 1 1
H H9C 0.2646 0.7056 0.2387 0.035 Uiso d R 1 1

loop_
_atom_site_aniso_label
_atom_site_aniso_U_11
_atom_site_aniso_U_22
_atom_site_aniso_U_33
_atom_site_aniso_U_12
_atom_site_aniso_U_13
_atom_site_aniso_U_23
Cl1A 0.0350(5) 0.0441(5) 0.0359(5) 0.0005(4) -0.0128(3) -0.0091(4)
Cl3A 0.0554(6) 0.0666(7) 0.0346(5) -0.0196(5) 0.0094(4) -0.0114(4)
Cl2A 0.0612(6) 0.0318(5) 0.0534(6) -0.0077(4) -0.0166(5) -0.0153(4)
N1A 0.0406(17) 0.0282(15) 0.0338(16) -0.0091(13) -0.0137(13) 0.0015(12)
N2A 0.0287(14) 0.0246(13) 0.0283(14) -0.0032(11) -0.0068(11) -0.0029(11)
N3A 0.069(2) 0.0248(15) 0.0459(18) -0.0077(15) -0.0264(16) 0.0020(13)
C1A 0.0247(16) 0.0270(16) 0.0258(16) -0.0044(13) -0.0023(13) 0.0001(13)
C2A 0.0295(17) 0.0308(17) 0.0314(17) 0.0002(14) -0.0043(14) -0.0086(14)
C3A 0.0337(18) 0.0299(17) 0.0287(17) -0.0046(14) -0.0060(13) -0.0062(13)
C4A 0.0198(15) 0.0292(16) 0.0303(16) -0.0042(13) -0.0030(12) -0.0016(13)
C5A 0.0298(17) 0.0327(17) 0.0318(17) -0.0027(14) -0.0002(14) -0.0075(14)
C6A 0.039(2) 0.0340(19) 0.048(2) -0.0022(16) 0.0053(16) -0.0175(16)
C7A 0.037(2) 0.0255(17) 0.060(2) -0.0030(15) -0.0026(17) -0.0050(16)
C8A 0.0327(19) 0.0328(19) 0.053(2) -0.0030(15) -0.0047(16) 0.0071(16)
C9A 0.0276(17) 0.0316(17) 0.0303(17) -0.0050(14) -0.0023(13) -0.0014(14)
Cl2B 0.0897(8) 0.0239(4) 0.0457(6) 0.0033(5) 0.0094(5) 0.0100(4)
Cl3B 0.0752(7) 0.0362(5) 0.0572(6) -0.0127(5) -0.0250(5) -0.0127(4)
Cl1B 0.0461(5) 0.0318(5) 0.0553(6) -0.0007(4) 0.0154(4) -0.0095(4)
N1B 0.0279(14) 0.0278(14) 0.0241(14) 0.0038(12) -0.0003(11) -0.0035(11)
N2B 0.0282(14) 0.0204(13) 0.0217(12) -0.0048(11) -0.0024(10) 0.0000(10)
N3B 0.0545(19) 0.0321(16) 0.0236(15) 0.0007(14) 0.0024(13) 0.0039(12)
C1B 0.0216(15) 0.0242(15) 0.0234(15) -0.0065(13) -0.0023(12) -0.0009(12)
C2B 0.0258(16) 0.0243(15) 0.0245(16) -0.0025(13) -0.0017(12) 0.0010(12)
C3B 0.0426(19) 0.0221(15) 0.0269(16) -0.0059(14) -0.0003(14) 0.0017(13)
C4B 0.0217(15) 0.0208(15) 0.0294(16) -0.0007(12) -0.0027(12) -0.0014(12)
C5B 0.0335(18) 0.0275(16) 0.0274(16) -0.0035(14) -0.0011(13) -0.0052(13)
C6B 0.052(2) 0.0197(16) 0.045(2) -0.0040(15) -0.0018(17) -0.0014(14)
C7B 0.048(2) 0.0315(18) 0.0346(19) -0.0011(16) -0.0072(16) 0.0082(15)
C8B 0.045(2) 0.0345(18) 0.0269(17) -0.0061(16) -0.0084(15) 0.0020(14)
C9B 0.0349(18) 0.0257(16) 0.0279(16) -0.0067(14) -0.0062(13) -0.0017(13)
Cl2C 0.0556(6) 0.0360(5) 0.0256(4) -0.0133(4) -0.0079(4) 0.0044(3)
Cl3C 0.0673(6) 0.0234(4) 0.0329(4) -0.0079(4) -0.0094(4) -0.0034(3)
Cl1C 0.0319(5) 0.0477(5) 0.0479(5) -0.0127(4) -0.0007(4) 0.0134(4)
N1C 0.0362(16) 0.0314(15) 0.0231(13) -0.0151(12) 0.0031(12) -0.0060(11)
N2C 0.0293(14) 0.0257(13) 0.0212(13) -0.0086(11) -0.0023(10) -0.0029(10)
N3C 0.0555(19) 0.0456(18) 0.0204(14) -0.0267(15) 0.0001(13) -0.0063(13)
C1C 0.0219(15) 0.0251(15) 0.0223(15) -0.0042(13) -0.0010(12) -0.0026(12)
C2C 0.0291(16) 0.0257(16) 0.0222(15) -0.0061(13) 0.0001(12) -0.0027(12)
C3C 0.0344(18) 0.0275(16) 0.0247(16) -0.0096(14) -0.0044(13) -0.0016(12)
C4C 0.0195(15) 0.0275(16) 0.0248(15) -0.0050(12) -0.0024(12) -0.0032(12)
C5C 0.0230(16) 0.0318(17) 0.0279(16) -0.0051(13) -0.0026(12) -0.0011(13)
C6C 0.0286(17) 0.046(2) 0.0286(17) -0.0084(16) -0.0043(14) 0.0071(15)
C7C 0.0337(19) 0.056(2) 0.0210(16) -0.0023(17) 0.0007(14) -0.0068(16)
C8C 0.0366(19) 0.0384(19) 0.0283(17) 0.0032(15) -0.0055(14) -0.0112(15)
C9C 0.0327(18) 0.0280(17) 0.0267(16) -0.0016(14) -0.0037(13) -0.0022(13)

loop_
_atom_type_symbol
_atom_type_description
_atom_type_scat_dispersion_real
_atom_type_scat_dispersion_imag
_atom_type_scat_source
C C 0.0033 0.0016 'International Tables Vol C Tables 4.2.6.8 and 6.1.1.4'
H H 0.0000 0.0000 'International Tables Vol C Tables 4.2.6.8 and 6.1.1.4'
Cl Cl 0.1484 0.1585 'International Tables Vol C Tables 4.2.6.8 and 6.1.1.4'
N N 0.0061 0.0033 'International Tables Vol C Tables 4.2.6.8 and 6.1.1.4'

loop_
_geom_angle_atom_site_label_1
_geom_angle_atom_site_label_2
_geom_angle_atom_site_label_3
_geom_angle
C1A N1A H1A 119(2)
C1A N1A H2A 118(2)
H1A N1A H2A 123(3)
C1A N2A C2A 119.9(3)
C2A N3A H3A 109(3)
N1A C1A N2A 125.8(3)
N1A C1A C4A 117.4(3)
N2A C1A C4A 116.8(3)
N3A C2A N2A 127.7(3)
N3A C2A C3A 122.3(3)
N2A C2A C3A 109.9(3)
C2A C3A Cl2A 112.3(2)
C2A C3A Cl3A 110.0(2)
Cl2A C3A Cl3A 108.29(16)
C2A C3A Cl1A 109.2(2)
Cl2A C3A Cl1A 107.94(16)
Cl3A C3A Cl1A 109.06(18)
C9A C4A C5A 119.6(3)
C9A C4A C1A 120.0(3)
C5A C4A C1A 120.4(3)
C6A C5A C4A 119.6(3)
C6A C5A H5A 121.1
C4A C5A H5A 119.3
C7A C6A C5A 120.7(3)
C7A C6A H6A 120.0
C5A C6A H6A 119.3
C6A C7A C8A 119.9(3)
C6A C7A H7A 120.0
C8A C7A H7A 120.2
C9A C8A C7A 120.0(3)
C9A C8A H8A 119.5
C7A C8A H8A 120.5
C8A C9A C4A 120.3(3)
C8A C9A H9A 119.6
C4A C9A H9A 120.1
C1B N1B H1B 118(2)
C1B N1B H2B 114(2)
H1B N1B H2B 125(3)
C1B N2B C2B 120.2(2)
C2B N3B H3B 111(2)
N1B C1B N2B 125.7(3)
N1B C1B C4B 118.1(3)
N2B C1B C4B 116.2(2)
N3B C2B N2B 127.4(3)
N3B C2B C3B 122.7(3)
N2B C2B C3B 109.9(2)
C2B C3B Cl2B 112.8(2)
C2B C3B Cl1B 110.1(2)
Cl2B C3B Cl1B 108.29(18)
C2B C3B Cl3B 108.8(2)
Cl2B C3B Cl3B 107.92(16)
Cl1B C3B Cl3B 108.94(17)
C5B C4B C9B 119.8(3)
C5B C4B C1B 120.5(3)
C9B C4B C1B 119.7(3)
C6B C5B C4B 119.9(3)
C6B C5B H5B 120.6
C4B C5B H5B 119.6
C7B C6B C5B 120.2(3)
C7B C6B H6B 119.7
C5B C6B H6B 120.1
C8B C7B C6B 120.3(3)
C8B C7B H7B 119.8
C6B C7B H7B 119.9
C7B C8B C9B 120.3(3)
C7B C8B H8B 119.9
C9B C8B H8B 119.8
C8B C9B C4B 119.6(3)
C8B C9B H9B 120.7
C4B C9B H9B 119.8
C1C N1C H1C 120(2)
C1C N1C H2C 112(2)
H1C N1C H2C 125(3)
C1C N2C C2C 120.3(2)
C2C N3C H3C 110(2)
N1C C1C N2C 125.5(3)
N1C C1C C4C 118.2(3)
N2C C1C C4C 116.3(2)
N3C C2C N2C 126.9(3)
N3C C2C C3C 123.3(3)
N2C C2C C3C 109.8(2)
C2C C3C Cl3C 111.5(2)
C2C C3C Cl2C 113.4(2)
Cl3C C3C Cl2C 107.40(17)
C2C C3C Cl1C 106.6(2)
Cl3C C3C Cl1C 109.57(16)
Cl2C C3C Cl1C 108.35(17)
C5C C4C C9C 119.5(3)
C5C C4C C1C 122.3(3)
C9C C4C C1C 118.2(3)
C4C C5C C6C 120.5(3)
C4C C5C H5C 119.4
C6C C5C H5C 120.1
C7C C6C C5C 119.7(3)
C7C C6C H6C 119.7
C5C C6C H6C 120.6
C8C C7C C6C 120.0(3)
C8C C7C H7C 120.1
C6C C7C H7C 119.8
C9C C8C C7C 120.4(3)
C9C C8C H8C 119.6
C7C C8C H8C 120.0
C8C C9C C4C 119.9(3)
C8C C9C H9C 120.5
C4C C9C H9C 119.7

loop_
_geom_bond_atom_site_label_1
_geom_bond_atom_site_label_2
_geom_bond_distance
Cl1A C3A 1.775(3)
Cl3A C3A 1.771(3)
Cl2A C3A 1.770(3)
N1A C1A 1.322(4)
N1A H1A 0.878(18)
N1A H2A 0.888(18)
N2A C1A 1.332(4)
N2A C2A 1.366(4)
N3A C2A 1.281(4)
N3A H3A 0.883(18)
C1A C4A 1.479(4)
C2A C3A 1.559(4)
C4A C9A 1.396(4)
C4A C5A 1.399(4)
C5A C6A 1.391(5)
C5A H5A 0.9600
C6A C7A 1.379(5)
C6A H6A 0.9600
C7A C8A 1.396(5)
C7A H7A 0.9600
C8A C9A 1.383(4)
C8A H8A 0.9600
C9A H9A 0.9600
Cl2B C3B 1.768(3)
Cl3B C3B 1.772(3)
Cl1B C3B 1.769(3)
N1B C1B 1.327(4)
N1B H1B 0.866(18)
N1B H2B 0.893(18)
N2B C1B 1.328(4)
N2B C2B 1.367(4)
N3B C2B 1.283(4)
N3B H3B 0.882(18)
C1B C4B 1.491(4)
C2B C3B 1.549(4)
C4B C5B 1.392(4)
C4B C9B 1.393(4)
C5B C6B 1.385(5)
C5B H5B 0.9600
C6B C7B 1.380(5)
C6B H6B 0.9600
C7B C8B 1.376(5)
C7B H7B 0.9600
C8B C9B 1.391(4)
C8B H8B 0.9600
C9B H9B 0.9600
Cl2C C3C 1.775(3)
Cl3C C3C 1.766(3)
Cl1C C3C 1.783(3)
N1C C1C 1.321(4)
N1C H1C 0.873(18)
N1C H2C 0.892(18)
N2C C1C 1.327(4)
N2C C2C 1.373(4)
N3C C2C 1.281(4)
N3C H3C 0.872(18)
C1C C4C 1.496(4)
C2C C3C 1.538(4)
C4C C5C 1.381(4)
C4C C9C 1.398(4)
C5C C6C 1.388(4)
C5C H5C 0.9601
C6C C7C 1.387(5)
C6C H6C 0.9601
C7C C8C 1.381(5)
C7C H7C 0.9600
C8C C9C 1.380(4)
C8C H8C 0.9600
C9C H9C 0.9601

loop_
_geom_hbond_atom_site_label_D
_geom_hbond_atom_site_label_H
_geom_hbond_atom_site_label_A
_geom_hbond_site_symmetry_A
_geom_hbond_distance_DH
_geom_hbond_distance_HA
_geom_hbond_distance_DA
_geom_hbond_angle_DHA
N1A H2A N3A . 0.888(18) 1.99(3) 2.657(4) 130(3)
N3A H3A Cl2A . 0.883(18) 2.38(3) 2.969(3) 125(3)
N1A H1A N2C 1_655 0.878(18) 2.255(19) 3.126(4) 172(3)
N1B H1B N2A . 0.866(18) 2.278(19) 3.136(4) 171(3)
N3B H3B Cl2B . 0.882(18) 2.41(3) 2.978(3) 122(3)
N1B H2B N3B . 0.893(18) 1.94(3) 2.646(4) 135(3)
N3B H3B Cl1A 2_675 0.882(18) 2.91(3) 3.383(3) 115(3)
N1C H2C N3C . 0.892(18) 1.91(3) 2.644(4) 138(3)
N3C H3C Cl2C . 0.872(18) 2.47(3) 3.023(3) 122(3)
N1C H1C N2B . 0.873(18) 2.24(2) 3.072(3) 160(3)
N1C H1C Cl1B . 0.873(18) 2.90(3) 3.511(3) 128(3)

loop_
_geom_torsion_atom_site_label_1
_geom_torsion_atom_site_label_2
_geom_torsion_atom_site_label_3
_geom_torsion_atom_site_label_4
_geom_torsion
C2A N2A C1A N1A -1.9(5)
C2A N2A C1A C4A 178.2(3)
C1A N2A C2A N3A 11.2(5)
C1A N2A C2A C3A -169.9(3)
N3A C2A C3A Cl2A -1.9(4)
N2A C2A C3A Cl2A 179.2(2)
N3A C2A C3A Cl3A -122.6(3)
N2A C2A C3A Cl3A 58.5(3)
N3A C2A C3A Cl1A 117.8(3)
N2A C2A C3A Cl1A -61.1(3)
N1A C1A C4A C9A 146.2(3)
N2A C1A C4A C9A -33.8(4)
N1A C1A C4A C5A -33.6(4)
N2A C1A C4A C5A 146.4(3)
C9A C4A C5A C6A -0.9(5)
C1A C4A C5A C6A 178.9(3)
C4A C5A C6A C7A 0.5(5)
C5A C6A C7A C8A -0.1(5)
C6A C7A C8A C9A 0.2(5)
C7A C8A C9A C4A -0.6(5)
C5A C4A C9A C8A 1.0(5)
C1A C4A C9A C8A -178.8(3)
C2B N2B C1B N1B -5.9(4)
C2B N2B C1B C4B 175.5(2)
C1B N2B C2B N3B 7.2(5)
C1B N2B C2B C3B -172.3(2)
N3B C2B C3B Cl2B -1.7(4)
N2B C2B C3B Cl2B 177.8(2)
N3B C2B C3B Cl1B 119.3(3)
N2B C2B C3B Cl1B -61.2(3)
N3B C2B C3B Cl3B -121.4(3)
N2B C2B C3B Cl3B 58.1(3)
N1B C1B C4B C5B -31.5(4)
N2B C1B C4B C5B 147.1(3)
N1B C1B C4B C9B 151.1(3)
N2B C1B C4B C9B -30.3(4)
C9B C4B C5B C6B -0.3(5)
C1B C4B C5B C6B -177.6(3)
C4B C5B C6B C7B 0.5(5)
C5B C6B C7B C8B -0.8(5)
C6B C7B C8B C9B 0.9(5)
C7B C8B C9B C4B -0.7(5)
C5B C4B C9B C8B 0.3(5)
C1B C4B C9B C8B 177.7(3)
C2C N2C C1C N1C -11.3(5)
C2C N2C C1C C4C 168.3(3)
C1C N2C C2C N3C 4.1(5)
C1C N2C C2C C3C -177.7(3)
N3C C2C C3C Cl3C -138.0(3)
N2C C2C C3C Cl3C 43.7(3)
N3C C2C C3C Cl2C -16.7(4)
N2C C2C C3C Cl2C 165.0(2)
N3C C2C C3C Cl1C 102.4(3)
N2C C2C C3C Cl1C -75.8(3)
N1C C1C C4C C5C -28.6(4)
N2C C1C C4C C5C 151.8(3)
N1C C1C C4C C9C 149.7(3)
N2C C1C C4C C9C -29.9(4)
C9C C4C C5C C6C 0.0(4)
C1C C4C C5C C6C 178.3(3)
C4C C5C C6C C7C 0.3(5)
C5C C6C C7C C8C 0.0(5)
C6C C7C C8C C9C -0.6(5)
C7C C8C C9C C4C 0.9(5)
C5C C4C C9C C8C -0.6(5)
C1C C4C C9C C8C -178.9(3)

loop_
_cod_related_entry_id
_cod_related_entry_database
_cod_related_entry_code
1 ChemSpider 30654328
